data_1564810
loop_
_publ_author_name
'Cole, Jacqueline M.'
'Gosztola, David J.'
'de J. Velazquez-Garcia, Jose'
'Wang, SuYin Grass'
'Chen, Yu-Sheng'

_publ_section_title
;
 Single-Crystal Optical Actuation Generated by 100% SO2 Linkage
 Photoisomerization in a Ruthenium-Based Coordination Complex
;
_journal_issue 36
_journal_name_full 'The Journal of Physical Chemistry C'
_journal_page_first 20059
_journal_page_last 20066
_journal_paper_doi 10.1021/acs.jpcc.1c05903
_journal_volume 125
_journal_year 2021
_chemical_formula_sum 'C19 H16 I N5 O8 Ru S3'
_chemical_formula_weight 766.52
_space_group_IT_number 2
_space_group_name_Hall '-P 1'
_space_group_name_H-M_alt 'P -1'
_symmetry_cell_setting triclinic
_symmetry_space_group_name_H-M 'P -1'
_atom_sites_solution_hydrogens geom
_atom_sites_solution_primary direct
_atom_sites_solution_secondary difmap
_audit_creation_method SHELXL-97
_cell_angle_alpha 105.337(5)
_cell_angle_beta 98.520(5)
_cell_angle_gamma 90.330(4)
_cell_formula_units_Z 2
_cell_length_a 8.4103(18)
_cell_length_b 12.454(3)
_cell_length_c 14.170(3)
_cell_measurement_reflns_used 4793
_cell_measurement_temperature 100(2)
_cell_measurement_theta_max 12.7
_cell_measurement_theta_min 2.23
_cell_volume 1414.0(5)
_computing_cell_refinement APEX3
_computing_data_collection APEX3
_computing_data_reduction APEX3
_computing_molecular_graphics 'SHELXTL-PLUS (Sheldrick, 1995)'
_computing_publication_material
;
Olex2 (Dolomanov et al, 2009. J. Appl. Cryst., 42, 339-341).
;
_computing_structure_refinement 'SHELXL-97 (Sheldrick, 1997)'
_computing_structure_solution 'SHELXS-97 (Sheldrick, 1990)'
_diffrn_ambient_temperature 100(2)
_diffrn_measured_fraction_theta_full 0.968
_diffrn_measured_fraction_theta_max 0.968
_diffrn_measurement_device_type 'Huber 3-circle with CCD'
_diffrn_measurement_method 'phi and omega scans'
_diffrn_radiation_monochromator 'Si crystal'
_diffrn_radiation_source 'Advanced Photon Source, Argonne National Laboratory, IL, USA'
_diffrn_radiation_type synchrotron
_diffrn_radiation_wavelength 0.41328
_diffrn_reflns_av_R_equivalents 0.2156
_diffrn_reflns_av_sigmaI/netI 0.0770
_diffrn_reflns_limit_h_max 9
_diffrn_reflns_limit_h_min -9
_diffrn_reflns_limit_k_max 14
_diffrn_reflns_limit_k_min -14
_diffrn_reflns_limit_l_max 16
_diffrn_reflns_limit_l_min -16
_diffrn_reflns_number 86534
_diffrn_reflns_theta_full 14.29
_diffrn_reflns_theta_max 14.29
_diffrn_reflns_theta_min 0.99
_diffrn_standards_decay_% 0
_diffrn_standards_number 0
_exptl_absorpt_coefficient_mu 1.032
_exptl_absorpt_correction_T_max 0.7438
_exptl_absorpt_correction_T_min 0.4865
_exptl_absorpt_correction_type empirical
_exptl_absorpt_process_details SADABS
_exptl_crystal_colour 'pale yellow'
_exptl_crystal_density_diffrn 1.800
_exptl_crystal_density_method 'not measured'
_exptl_crystal_description plate
_exptl_crystal_F_000 748
_exptl_crystal_size_max 0.120
_exptl_crystal_size_mid 0.030
_exptl_crystal_size_min 0.010
_refine_diff_density_max 1.560
_refine_diff_density_min -1.460
_refine_diff_density_rms 0.193
_refine_ls_extinction_method none
_refine_ls_goodness_of_fit_ref 1.046
_refine_ls_hydrogen_treatment mixed
_refine_ls_matrix_type full
_refine_ls_number_parameters 411
_refine_ls_number_reflns 4867
_refine_ls_number_restraints 0
_refine_ls_restrained_S_all 1.046
_refine_ls_R_factor_all 0.1476
_refine_ls_R_factor_gt 0.0907
_refine_ls_shift/su_max 0.001
_refine_ls_shift/su_mean 0.000
_refine_ls_structure_factor_coef Fsqd
_refine_ls_weighting_details 'calc w=1/[\s^2^(Fo^2^)+(0.1474P)^2^+11.0552P] where P=(Fo^2^+2Fc^2^)/3'
_refine_ls_weighting_scheme calc
_refine_ls_wR_factor_gt 0.2279
_refine_ls_wR_factor_ref 0.2791
_reflns_number_gt 3008
_reflns_number_total 4867
_reflns_threshold_expression >2sigma(I)
_cod_data_source_file jp1c05903_si_008.cif
_cod_data_source_block 3ilight3spliti
_cod_original_sg_symbol_H-M P-1
_cod_database_code 1564810

loop_
_symmetry_equiv_pos_as_xyz
'x, y, z'
'-x, -y, -z'

loop_
_atom_site_label
_atom_site_type_symbol
_atom_site_fract_x
_atom_site_fract_y
_atom_site_fract_z
_atom_site_U_iso_or_equiv
_atom_site_adp_type
_atom_site_occupancy
_atom_site_symmetry_multiplicity
_atom_site_calc_flag
_atom_site_refinement_flags
_atom_site_disorder_assembly
_atom_site_disorder_group
Ru1 Ru 2.73861(11) -1.27295(7) 0.96677(8) 0.0506(4) Uani 1 1 d . . .
I1 I 2.8010(3) -1.12720(19) 1.41074(17) 0.0481(10) Uani 0.379(4) 1 d P A 1
I1A I 2.9067(3) -1.0687(2) 1.38384(19) 0.0624(12) Uani 0.383(5) 1 d P . 2
I1B I 2.7997(11) -0.8230(6) 1.2574(8) 0.131(5) Uani 0.192(6) 1 d P . 3
S1A S 2.6966(5) -1.5118(3) 0.8104(3) 0.0685(11) Uani 1 1 d . . .
O1A O 2.7024(10) -1.3958(9) 0.8378(7) 0.065(3) Uani 1 1 d . . .
O2A O 2.7274(11) -1.5607(8) 0.8906(7) 0.061(2) Uani 1 1 d . . .
N1 N 2.9363(13) -1.3528(8) 1.0277(8) 0.056(3) Uani 1 1 d . . .
N2 N 2.9161(13) -1.1967(9) 0.9096(11) 0.068(3) Uani 1 1 d . . .
N3 N 2.5425(12) -1.1894(9) 0.9060(10) 0.066(3) Uani 1 1 d . . .
N4 N 2.5597(12) -1.3442(8) 1.0244(8) 0.051(3) Uani 1 1 d . . .
N5 N 2.7709(13) -1.1396(10) 1.0887(13) 0.078(4) Uani 1 1 d . . .
C1 C 2.794(2) -1.1599(19) 1.1780(18) 0.111(8) Uani 1 1 d . A .
H1C H 2.7938 -1.2343 1.1833 0.134 Uiso 1 1 calc R . .
C2 C 2.819(3) -1.066(2) 1.268(3) 0.195(18) Uani 1 1 d . . .
C3 C 2.816(4) -0.964(3) 1.259(3) 0.178(19) Uani 1 1 d . . .
C4 C 2.796(2) -0.9406(16) 1.168(3) 0.163(17) Uani 1 1 d . . .
C5 C 2.7733(16) -1.0347(13) 1.088(2) 0.125(10) Uani 1 1 d . A .
H5B H 2.7576 -1.0213 1.0246 0.150 Uiso 1 1 calc R . .
S2 S 2.7964(4) -1.5464(3) 1.1966(2) 0.0494(8) Uani 1 1 d . . .
O3 O 2.7744(16) -1.6655(9) 1.1863(9) 0.091(4) Uani 1 1 d . . .
O4 O 2.9401(13) -1.5237(11) 1.1638(8) 0.095(4) Uani 1 1 d . . .
O5 O 2.6543(13) -1.5037(10) 1.1520(8) 0.080(3) Uani 1 1 d . . .
C10 C 2.8204(15) -1.4790(10) 1.3261(9) 0.047(3) Uani 1 1 d . . .
C11 C 2.941(2) -1.4115(18) 1.3733(13) 0.097(6) Uani 1 1 d . . .
H11A H 3.0250 -1.4007 1.3380 0.116 Uiso 1 1 calc R . .
C12 C 2.955(2) -1.3541(17) 1.4727(14) 0.095(6) Uani 1 1 d . . .
H12A H 3.0449 -1.3036 1.5015 0.114 Uiso 1 1 calc R . .
C13 C 2.851(2) -1.3664(12) 1.5271(12) 0.065(4) Uani 1 1 d . . .
C14 C 2.729(4) -1.435(3) 1.4838(15) 0.161(14) Uani 1 1 d . . .
H14A H 2.6497 -1.4460 1.5220 0.193 Uiso 1 1 calc R . .
C15 C 2.709(3) -1.495(2) 1.3808(13) 0.123(10) Uani 1 1 d . . .
H15A H 2.6183 -1.5457 1.3518 0.148 Uiso 1 1 calc R . .
C16 C 2.862(2) -1.3060(16) 1.6386(12) 0.093(6) Uani 1 1 d . . .
H16A H 2.9602 -1.2580 1.6608 0.140 Uiso 1 1 calc R . .
H16B H 2.8635 -1.3613 1.6767 0.140 Uiso 1 1 calc R . .
H16C H 2.7679 -1.2604 1.6488 0.140 Uiso 1 1 calc R . .
S3 S 2.2861(4) -1.0773(3) 1.1541(3) 0.0515(8) Uani 1 1 d . B .
O6 O 2.4193(12) -1.1129(9) 1.1014(8) 0.073(3) Uani 1 1 d . . .
O7 O 2.1349(11) -1.1312(8) 1.1032(8) 0.070(3) Uani 1 1 d . . .
O8 O 2.2804(17) -0.9561(9) 1.1878(11) 0.103(4) Uani 1 1 d . . .
C20 C 2.3240(18) -1.1179(17) 1.2653(12) 0.074(5) Uani 1 1 d . . .
C21 C 2.228(3) -1.126(2) 1.327(2) 0.048(7) Uani 0.452(16) 1 d P B 1
H21A H 2.1271 -1.0936 1.3189 0.057 Uiso 0.452(16) 1 calc PR B 1
C22 C 2.255(4) -1.177(3) 1.406(3) 0.063(10) Uani 0.452(16) 1 d P B 1
H22A H 2.1761 -1.1715 1.4489 0.076 Uiso 0.452(16) 1 calc PR B 1
C23 C 2.390(4) -1.235(2) 1.424(3) 0.047(8) Uani 0.452(16) 1 d P B 1
C24 C 2.500(3) -1.2439(19) 1.357(2) 0.044(7) Uani 0.452(16) 1 d P B 1
H24A H 2.5951 -1.2827 1.3664 0.053 Uiso 0.452(16) 1 calc PR B 1
C25 C 2.472(3) -1.197(2) 1.277(2) 0.046(7) Uani 0.452(16) 1 d P B 1
H25A H 2.5417 -1.2116 1.2291 0.055 Uiso 0.452(16) 1 calc PR B 1
C26 C 2.416(4) -1.288(3) 1.505(3) 0.073(10) Uani 0.452(16) 1 d P B 1
H26A H 2.5184 -1.3261 1.5035 0.109 Uiso 0.452(16) 1 calc PR B 1
H26B H 2.3281 -1.3432 1.4972 0.109 Uiso 0.452(16) 1 calc PR B 1
H26C H 2.4207 -1.2318 1.5683 0.109 Uiso 0.452(16) 1 calc PR B 1
C21' C 2.350(3) -1.0109(19) 1.353(2) 0.062(7) Uani 0.548(16) 1 d P B 2
H21B H 2.3377 -0.9384 1.3436 0.074 Uiso 0.548(16) 1 calc PR B 2
C22' C 2.390(3) -1.029(2) 1.443(2) 0.079(10) Uani 0.548(16) 1 d P B 2
H22B H 2.4239 -0.9675 1.4988 0.095 Uiso 0.548(16) 1 calc PR B 2
C23' C 2.383(3) -1.136(2) 1.454(2) 0.064(8) Uani 0.548(16) 1 d P B 2
C24' C 2.338(5) -1.222(3) 1.373(2) 0.066(9) Uani 0.548(16) 1 d P B 2
H24B H 2.3313 -1.2957 1.3795 0.080 Uiso 0.548(16) 1 calc PR B 2
C25' C 2.299(3) -1.202(3) 1.2770(19) 0.061(7) Uani 0.548(16) 1 d P B 2
H25B H 2.2526 -1.2614 1.2223 0.073 Uiso 0.548(16) 1 calc PR B 2
C26' C 2.432(4) -1.157(3) 1.556(2) 0.091(11) Uani 0.548(16) 1 d P B 2
H26D H 2.4103 -1.2355 1.5522 0.136 Uiso 0.548(16) 1 calc PR B 2
H26E H 2.3694 -1.1102 1.6037 0.136 Uiso 0.548(16) 1 calc PR B 2
H26F H 2.5467 -1.1374 1.5789 0.136 Uiso 0.548(16) 1 calc PR B 2

loop_
_atom_site_aniso_label
_atom_site_aniso_U_11
_atom_site_aniso_U_22
_atom_site_aniso_U_33
_atom_site_aniso_U_23
_atom_site_aniso_U_13
_atom_site_aniso_U_12
Ru1 0.0263(5) 0.0299(5) 0.0936(9) 0.0153(5) 0.0046(4) 0.0106(3)
I1 0.0336(15) 0.0564(16) 0.0567(16) 0.0184(11) 0.0084(10) 0.0114(10)
I1A 0.0452(17) 0.0693(19) 0.0587(18) -0.0051(12) 0.0042(11) 0.0042(12)
I1B 0.102(7) 0.069(5) 0.170(9) -0.039(5) -0.010(5) 0.022(4)
S1A 0.052(2) 0.065(2) 0.089(3) 0.021(2) 0.0129(19) 0.0103(17)
O1A 0.027(5) 0.079(7) 0.075(6) -0.002(5) 0.003(4) -0.001(4)
O2A 0.050(6) 0.053(5) 0.079(6) 0.020(5) 0.007(5) 0.011(4)
N1 0.049(7) 0.037(5) 0.075(7) 0.009(5) -0.004(5) 0.007(5)
N2 0.033(6) 0.047(6) 0.132(11) 0.036(7) 0.013(6) 0.010(5)
N3 0.026(6) 0.046(6) 0.137(11) 0.043(7) 0.013(6) 0.015(4)
N4 0.038(6) 0.044(6) 0.070(7) 0.015(5) 0.004(5) 0.000(4)
N5 0.019(6) 0.047(7) 0.143(14) -0.013(8) 0.007(7) 0.005(5)
C1 0.050(11) 0.108(16) 0.128(18) -0.034(14) -0.020(11) 0.034(10)
C2 0.099(18) 0.13(2) 0.24(3) -0.11(2) -0.047(19) 0.059(16)
C3 0.10(2) 0.08(2) 0.28(4) -0.05(2) -0.03(2) 0.046(15)
C4 0.018(9) 0.043(10) 0.40(5) 0.01(2) 0.022(17) 0.001(7)
C5 0.012(7) 0.045(9) 0.28(3) -0.022(12) 0.020(10) -0.002(6)
S2 0.0338(17) 0.0517(18) 0.061(2) 0.0156(15) 0.0011(14) 0.0093(13)
O3 0.098(9) 0.047(6) 0.115(10) 0.008(6) -0.001(7) 0.013(6)
O4 0.047(7) 0.133(11) 0.080(7) -0.016(7) 0.016(5) -0.006(6)
O5 0.070(7) 0.096(8) 0.074(7) 0.028(6) -0.001(5) 0.037(6)
C10 0.039(7) 0.046(7) 0.062(8) 0.028(6) 0.002(6) 0.019(5)
C11 0.048(10) 0.136(17) 0.083(12) -0.012(11) 0.016(8) -0.018(10)
C12 0.066(12) 0.108(15) 0.084(13) -0.010(11) -0.006(10) -0.001(10)
C13 0.066(10) 0.058(9) 0.077(10) 0.036(8) -0.005(8) 0.012(7)
C14 0.20(3) 0.22(3) 0.065(13) 0.035(16) 0.026(15) -0.12(3)
C15 0.119(18) 0.18(2) 0.062(11) 0.026(12) 0.003(11) -0.094(17)
C16 0.103(15) 0.098(13) 0.071(11) 0.017(10) -0.004(9) 0.036(11)
S3 0.0308(17) 0.0385(16) 0.086(2) 0.0165(15) 0.0101(15) 0.0067(12)
O6 0.050(6) 0.087(7) 0.087(7) 0.028(6) 0.019(5) 0.028(5)
O7 0.041(6) 0.066(6) 0.103(8) 0.030(6) 0.000(5) 0.017(4)
O8 0.109(10) 0.045(6) 0.149(12) 0.008(7) 0.036(8) 0.011(6)
C20 0.038(9) 0.112(14) 0.068(10) 0.026(10) -0.007(7) -0.035(9)
C21 0.025(14) 0.053(16) 0.071(19) 0.024(15) 0.010(12) 0.023(11)
C22 0.032(19) 0.09(3) 0.09(3) 0.05(2) 0.044(18) 0.033(17)
C23 0.06(2) 0.041(17) 0.05(2) 0.032(15) 0.001(15) 0.026(13)
C24 0.040(16) 0.029(12) 0.070(19) 0.026(12) 0.002(13) 0.016(10)
C25 0.030(14) 0.045(15) 0.055(16) 0.001(12) 0.009(11) 0.002(11)
C26 0.032(17) 0.08(2) 0.11(3) 0.03(2) 0.020(16) 0.022(15)
C21' 0.078(19) 0.037(13) 0.075(18) 0.020(12) 0.012(14) 0.030(12)
C22' 0.052(17) 0.060(18) 0.10(2) -0.015(16) -0.008(15) -0.006(13)
C23' 0.020(14) 0.067(19) 0.10(2) 0.008(15) 0.012(12) 0.005(11)
C24' 0.10(3) 0.057(18) 0.05(2) 0.013(15) 0.024(18) -0.003(18)
C25' 0.064(18) 0.071(18) 0.050(16) 0.017(13) 0.021(13) 0.019(15)
C26' 0.07(2) 0.13(3) 0.08(2) 0.04(2) 0.019(16) 0.03(2)

loop_
_atom_type_symbol
_atom_type_description
_atom_type_scat_dispersion_real
_atom_type_scat_dispersion_imag
_atom_type_scat_source
C C -0.0001 0.0005 'International Tables Vol C Tables 4.2.6.8 and 6.1.1.4'
H H 0.0000 0.0000 'International Tables Vol C Tables 4.2.6.8 and 6.1.1.4'
N N 0.0004 0.0010 'International Tables Vol C Tables 4.2.6.8 and 6.1.1.4'
O O 0.0017 0.0018 'International Tables Vol C Tables 4.2.6.8 and 6.1.1.4'
S S 0.0444 0.0408 'International Tables Vol C Tables 4.2.6.8 and 6.1.1.4'
Ru Ru -0.1866 2.2043 'International Tables Vol C Tables 4.2.6.8 and 6.1.1.4'
I I -2.1862 0.6846 'International Tables Vol C Tables 4.2.6.8 and 6.1.1.4'

loop_
_geom_angle_atom_site_label_1
_geom_angle_atom_site_label_2
_geom_angle_atom_site_label_3
_geom_angle
_geom_angle_site_symmetry_1
_geom_angle_site_symmetry_3
_geom_angle_publ_flag
O1A Ru1 N5 174.8(6) . . ?
O1A Ru1 N4 92.1(4) . . ?
N5 Ru1 N4 90.7(5) . . ?
O1A Ru1 N2 88.9(5) . . ?
N5 Ru1 N2 88.2(6) . . ?
N4 Ru1 N2 178.4(4) . . ?
O1A Ru1 N1 92.5(4) . . ?
N5 Ru1 N1 91.4(5) . . ?
N4 Ru1 N1 96.5(4) . . ?
N2 Ru1 N1 84.7(4) . . ?
O1A Ru1 N3 88.2(5) . . ?
N5 Ru1 N3 87.8(5) . . ?
N4 Ru1 N3 84.5(4) . . ?
N2 Ru1 N3 94.3(4) . . ?
N1 Ru1 N3 178.8(4) . . ?
C2 I1A C3 29.2(11) . . ?
C4 I1B C3 47.6(16) . . ?
C4 I1B O3 109.8(16) . 1_565 ?
C3 I1B O3 157.4(16) . 1_565 ?
O1A S1A O2A 114.6(6) . . ?
S1A O1A Ru1 136.4(7) . . ?
C5 N5 C1 116.3(19) . . ?
C5 N5 Ru1 125.9(18) . . ?
C1 N5 Ru1 117.9(12) . . ?
N5 C1 C2 119(3) . . ?
C3 C2 C1 120(4) . . ?
C3 C2 I1A 111(2) . . ?
C1 C2 I1A 127(2) . . ?
C3 C2 I1 128(3) . . ?
C1 C2 I1 111(3) . . ?
I1A C2 I1 32.5(9) . . ?
C2 C3 C4 122(3) . . ?
C2 C3 I1B 174(4) . . ?
C4 C3 I1B 62(2) . . ?
C2 C3 I1A 39.9(19) . . ?
C4 C3 I1A 157(2) . . ?
I1B C3 I1A 137.2(18) . . ?
C5 C4 C3 114(2) . . ?
C5 C4 I1B 173(2) . . ?
C3 C4 I1B 70(3) . . ?
N5 C5 C4 129(3) . . ?
O4 S2 O5 115.0(8) . . ?
O4 S2 O3 110.6(8) . . ?
O5 S2 O3 111.1(7) . . ?
O4 S2 C10 106.8(6) . . ?
O5 S2 C10 106.4(6) . . ?
O3 S2 C10 106.5(7) . . ?
S2 O3 I1B 150.2(8) . 1_545 ?
C11 C10 C15 115.9(15) . . ?
C11 C10 S2 123.6(12) . . ?
C15 C10 S2 120.5(11) . . ?
C10 C11 C12 123.4(17) . . ?
C13 C12 C11 122.7(18) . . ?
C12 C13 C14 116.3(18) . . ?
C12 C13 C16 124.9(16) . . ?
C14 C13 C16 118.8(18) . . ?
C13 C14 C15 123.1(19) . . ?
C10 C15 C14 118.5(16) . . ?
O7 S3 O6 113.5(7) . . ?
O7 S3 O8 113.3(7) . . ?
O6 S3 O8 112.8(7) . . ?
O7 S3 C20 105.9(6) . . ?
O6 S3 C20 106.7(7) . . ?
O8 S3 C20 103.6(9) . . ?
C25' C20 C21 61.0(18) . . ?
C25' C20 C21' 122(2) . . ?
C21 C20 C21' 71.8(19) . . ?
C25' C20 C25 61(2) . . ?
C21 C20 C25 109(2) . . ?
C21' C20 C25 109.0(15) . . ?
C25' C20 S3 128.1(18) . . ?
C21 C20 S3 130.4(16) . . ?
C21' C20 S3 108.1(15) . . ?
C25 C20 S3 117.3(14) . . ?
C20 C21 C22 129(2) . . ?
C23 C22 C21 123(3) . . ?
C22 C23 C24 116(3) . . ?
C22 C23 C26 123(3) . . ?
C24 C23 C26 121(2) . . ?
C25 C24 C23 121(2) . . ?
C24 C25 C20 122(2) . . ?
C22' C21' C20 115(2) . . ?
C21' C22' C23' 120(3) . . ?
C24' C23' C22' 119(3) . . ?
C24' C23' C26' 121(3) . . ?
C22' C23' C26' 120(3) . . ?
C23' C24' C25' 121(3) . . ?
C20 C25' C24' 121(3) . . ?

loop_
_geom_bond_atom_site_label_1
_geom_bond_atom_site_label_2
_geom_bond_distance
_geom_bond_site_symmetry_2
_geom_bond_publ_flag
Ru1 O1A 2.031(9) . ?
Ru1 N5 2.038(14) . ?
Ru1 N4 2.110(10) . ?
Ru1 N2 2.130(12) . ?
Ru1 N1 2.132(10) . ?
Ru1 N3 2.148(10) . ?
I1 C2 2.37(5) . ?
I1A C2 1.71(4) . ?
I1A C3 2.49(5) . ?
I1B C4 1.66(3) . ?
I1B C3 1.77(4) . ?
I1B O3 2.428(16) 1_565 ?
S1A O1A 1.391(11) . ?
S1A O2A 1.418(10) . ?
N5 C5 1.31(2) . ?
N5 C1 1.34(3) . ?
C1 C2 1.47(3) . ?
C2 C3 1.30(5) . ?
C3 C4 1.39(5) . ?
C4 C5 1.38(4) . ?
S2 O4 1.410(11) . ?
S2 O5 1.440(10) . ?
S2 O3 1.459(11) . ?
S2 C10 1.785(13) . ?
O3 I1B 2.428(16) 1_545 ?
C10 C11 1.30(2) . ?
C10 C15 1.35(2) . ?
C11 C12 1.39(2) . ?
C12 C13 1.28(2) . ?
C13 C14 1.30(3) . ?
C13 C16 1.55(2) . ?
C14 C15 1.44(3) . ?
S3 O7 1.431(10) . ?
S3 O6 1.445(10) . ?
S3 O8 1.462(11) . ?
S3 C20 1.765(18) . ?
C20 C25' 1.13(3) . ?
C20 C21 1.30(3) . ?
C20 C21' 1.55(3) . ?
C20 C25 1.60(3) . ?
C21 C22 1.42(4) . ?
C22 C23 1.37(4) . ?
C23 C24 1.40(4) . ?
C23 C26 1.46(5) . ?
C24 C25 1.40(4) . ?
C21' C22' 1.35(4) . ?
C22' C23' 1.40(4) . ?
C23' C24' 1.35(4) . ?
C23' C26' 1.54(4) . ?
C24' C25' 1.44(4) . ?

loop_
_geom_torsion_atom_site_label_1
_geom_torsion_atom_site_label_2
_geom_torsion_atom_site_label_3
_geom_torsion_atom_site_label_4
_geom_torsion
_geom_torsion_site_symmetry_1
_geom_torsion_site_symmetry_2
_geom_torsion_site_symmetry_3
_geom_torsion_site_symmetry_4
_geom_torsion_publ_flag
O2A S1A O1A Ru1 -2.1(10) . . . . ?
N5 Ru1 O1A S1A -176(4) . . . . ?
N4 Ru1 O1A S1A -52.1(8) . . . . ?
N2 Ru1 O1A S1A 129.2(8) . . . . ?
N1 Ru1 O1A S1A 44.5(9) . . . . ?
N3 Ru1 O1A S1A -136.5(8) . . . . ?
O1A Ru1 N5 C5 -7(5) . . . . ?
N4 Ru1 N5 C5 -130.4(11) . . . . ?
N2 Ru1 N5 C5 48.4(11) . . . . ?
N1 Ru1 N5 C5 133.1(11) . . . . ?
N3 Ru1 N5 C5 -46.0(11) . . . . ?
O1A Ru1 N5 C1 174(4) . . . . ?
N4 Ru1 N5 C1 50.4(12) . . . . ?
N2 Ru1 N5 C1 -130.7(12) . . . . ?
N1 Ru1 N5 C1 -46.1(12) . . . . ?
N3 Ru1 N5 C1 134.8(12) . . . . ?
C5 N5 C1 C2 0(2) . . . . ?
Ru1 N5 C1 C2 179.5(14) . . . . ?
N5 C1 C2 C3 1(3) . . . . ?
N5 C1 C2 I1A -159(2) . . . . ?
N5 C1 C2 I1 168.1(13) . . . . ?
C3 I1A C2 C1 162(5) . . . . ?
C3 I1A C2 I1 -129(3) . . . . ?
C1 C2 C3 C4 -2(5) . . . . ?
I1A C2 C3 C4 161(2) . . . . ?
I1 C2 C3 C4 -167(2) . . . . ?
C1 C2 C3 I1B 133(26) . . . . ?
I1A C2 C3 I1B -64(27) . . . . ?
I1 C2 C3 I1B -32(28) . . . . ?
C1 C2 C3 I1A -163(4) . . . . ?
I1 C2 C3 I1A 32.0(12) . . . . ?
C4 I1B C3 C2 -138(27) . . . . ?
O3 I1B C3 C2 -141(25) 1_565 . . . ?
O3 I1B C3 C4 -4(4) 1_565 . . . ?
C4 I1B C3 I1A 165(4) . . . . ?
O3 I1B C3 I1A 161.1(15) 1_565 . . . ?
C2 I1A C3 C4 -45(6) . . . . ?
C2 I1A C3 I1B 172(5) . . . . ?
C2 C3 C4 C5 2(4) . . . . ?
I1B C3 C4 C5 -173.4(17) . . . . ?
I1A C3 C4 C5 35(7) . . . . ?
C2 C3 C4 I1B 175(3) . . . . ?
I1A C3 C4 I1B -152(6) . . . . ?
C3 I1B C4 C5 124(25) . . . . ?
O3 I1B C4 C5 -58(24) 1_565 . . . ?
O3 I1B C4 C3 178.6(16) 1_565 . . . ?
C1 N5 C5 C4 0(2) . . . . ?
Ru1 N5 C5 C4 -179.5(12) . . . . ?
C3 C4 C5 N5 -1(3) . . . . ?
I1B C4 C5 N5 -122(24) . . . . ?
O4 S2 O3 I1B 96.9(17) . . . 1_545 ?
O5 S2 O3 I1B -134.2(16) . . . 1_545 ?
C10 S2 O3 I1B -18.8(18) . . . 1_545 ?
O4 S2 C10 C11 8.0(17) . . . . ?
O5 S2 C10 C11 -115.3(15) . . . . ?
O3 S2 C10 C11 126.2(16) . . . . ?
O4 S2 C10 C15 -173.0(17) . . . . ?
O5 S2 C10 C15 63.8(18) . . . . ?
O3 S2 C10 C15 -54.8(18) . . . . ?
C15 C10 C11 C12 -3(3) . . . . ?
S2 C10 C11 C12 176.0(16) . . . . ?
C10 C11 C12 C13 3(4) . . . . ?
C11 C12 C13 C14 -1(3) . . . . ?
C11 C12 C13 C16 179.0(18) . . . . ?
C12 C13 C14 C15 0(4) . . . . ?
C16 C13 C14 C15 -180(2) . . . . ?
C11 C10 C15 C14 2(3) . . . . ?
S2 C10 C15 C14 -177(2) . . . . ?
C13 C14 C15 C10 -1(5) . . . . ?
O7 S3 C20 C25' 39(3) . . . . ?
O6 S3 C20 C25' -82(2) . . . . ?
O8 S3 C20 C25' 159(2) . . . . ?
O7 S3 C20 C21 -43(3) . . . . ?
O6 S3 C20 C21 -164(2) . . . . ?
O8 S3 C20 C21 77(2) . . . . ?
O7 S3 C20 C21' -123.9(13) . . . . ?
O6 S3 C20 C21' 114.8(14) . . . . ?
O8 S3 C20 C21' -4.5(14) . . . . ?
O7 S3 C20 C25 112.5(13) . . . . ?
O6 S3 C20 C25 -8.8(15) . . . . ?
O8 S3 C20 C25 -128.1(14) . . . . ?
C25' C20 C21 C22 51(4) . . . . ?
C21' C20 C21 C22 -94(4) . . . . ?
C25 C20 C21 C22 11(4) . . . . ?
S3 C20 C21 C22 168(3) . . . . ?
C20 C21 C22 C23 -5(6) . . . . ?
C21 C22 C23 C24 -2(6) . . . . ?
C21 C22 C23 C26 -180(3) . . . . ?
C22 C23 C24 C25 0(5) . . . . ?
C26 C23 C24 C25 177(3) . . . . ?
C23 C24 C25 C20 7(4) . . . . ?
C25' C20 C25 C24 -52(3) . . . . ?
C21 C20 C25 C24 -12(3) . . . . ?
C21' C20 C25 C24 64(3) . . . . ?
S3 C20 C25 C24 -172.4(19) . . . . ?
C25' C20 C21' C22' 20(4) . . . . ?
C21 C20 C21' C22' 56(3) . . . . ?
C25 C20 C21' C22' -47(3) . . . . ?
S3 C20 C21' C22' -176(2) . . . . ?
C20 C21' C22' C23' -10(4) . . . . ?
C21' C22' C23' C24' 1(4) . . . . ?
C21' C22' C23' C26' 179(3) . . . . ?
C22' C23' C24' C25' 0(5) . . . . ?
C26' C23' C24' C25' -177(3) . . . . ?
C21 C20 C25' C24' -60(3) . . . . ?
C21' C20 C25' C24' -19(4) . . . . ?
C25 C20 C25' C24' 76(3) . . . . ?
S3 C20 C25' C24' 180(2) . . . . ?
C23' C24' C25' C20 9(5) . . . . ?
